data_4032982
loop_
_publ_author_name
'Gautam, Prabhat'
'Yu, Craig P.'
'Zhang, Guoxian'
'Hillier, Victoria E.'
'Chan, Julian M. W.'

_publ_section_title
;
 Pulling with the Pentafluorosulfanyl Acceptor in Push-Pull Dyes.
;
_journal_issue 20
_journal_name_full 'The Journal of organic chemistry'
_journal_page_first 11008
_journal_page_last 11020
_journal_paper_doi 10.1021/acs.joc.7b01972
_journal_volume 82
_journal_year 2017
_chemical_formula_sum 'C32 H20 F5 N S2'
_chemical_formula_weight 577.61
_space_group_crystal_system triclinic
_space_group_IT_number 2
_space_group_name_Hall '-P 1'
_space_group_name_H-M_alt 'P -1'
_symmetry_space_group_name_Hall '-P 1'
_symmetry_space_group_name_H-M 'P -1'
_atom_sites_solution_hydrogens geom
_audit_creation_method SHELXL-2016/6
_cell_angle_alpha 69.164(2)
_cell_angle_beta 78.669(2)
_cell_angle_gamma 84.175(2)
_cell_formula_units_Z 2
_cell_length_a 9.7623(16)
_cell_length_b 12.653(2)
_cell_length_c 13.845(2)
_cell_measurement_reflns_used 1746
_cell_measurement_temperature 200(2)
_cell_measurement_theta_max 19.40
_cell_measurement_theta_min 2.43
_cell_volume 1566.2(4)
_computing_cell_refinement 'APEX II (Bruker, 2009)'
_computing_data_collection 'APEX II (Bruker, 2009)'
_computing_data_reduction 'SAINT (Bruker)'
_computing_molecular_graphics 'Mercury (Macrae et al., 2008)'
_computing_publication_material 'CIFTAB (Sheldrick, 1997)'
_computing_structure_refinement 'SHELXL-2014/7 (Sheldrick, 2014)'
_computing_structure_solution 'XT (Sheldrick, 2014)'
_diffrn_ambient_temperature 200(2)
_diffrn_measured_fraction_theta_full 0.999
_diffrn_measured_fraction_theta_max 0.999
_diffrn_measurement_device_type 'Bruker APEX-II CCD'
_diffrn_measurement_method '\w scans'
_diffrn_radiation_type MoK\a
_diffrn_radiation_wavelength 0.71073
_diffrn_reflns_av_R_equivalents 0.0507
_diffrn_reflns_av_unetI/netI 0.0687
_diffrn_reflns_Laue_measured_fraction_full 0.999
_diffrn_reflns_Laue_measured_fraction_max 0.999
_diffrn_reflns_limit_h_max 11
_diffrn_reflns_limit_h_min -11
_diffrn_reflns_limit_k_max 15
_diffrn_reflns_limit_k_min -15
_diffrn_reflns_limit_l_max 16
_diffrn_reflns_limit_l_min -16
_diffrn_reflns_number 15990
_diffrn_reflns_point_group_measured_fraction_full 0.999
_diffrn_reflns_point_group_measured_fraction_max 0.999
_diffrn_reflns_theta_full 25.242
_diffrn_reflns_theta_max 25.249
_diffrn_reflns_theta_min 1.598
_exptl_absorpt_coefficient_mu 0.220
_exptl_absorpt_correction_T_max 0.7457
_exptl_absorpt_correction_T_min 0.6974
_exptl_absorpt_correction_type multi-scan
_exptl_absorpt_process_details 'SADABS, Bruker (2003)'
_exptl_crystal_colour yellow
_exptl_crystal_density_diffrn 1.225
_exptl_crystal_description plate
_exptl_crystal_F_000 592
_exptl_crystal_size_max 0.356
_exptl_crystal_size_mid 0.199
_exptl_crystal_size_min 0.088
_refine_diff_density_max 0.224
_refine_diff_density_min -0.187
_refine_diff_density_rms 0.038
_refine_ls_extinction_method none
_refine_ls_goodness_of_fit_ref 1.009
_refine_ls_hydrogen_treatment constr
_refine_ls_matrix_type full
_refine_ls_number_parameters 361
_refine_ls_number_reflns 5664
_refine_ls_number_restraints 0
_refine_ls_restrained_S_all 1.009
_refine_ls_R_factor_all 0.1114
_refine_ls_R_factor_gt 0.0532
_refine_ls_shift/su_max 0.000
_refine_ls_shift/su_mean 0.000
_refine_ls_structure_factor_coef Fsqd
_refine_ls_weighting_details 'w=1/[\s^2^(Fo^2^)+(0.0606P)^2^+0.0029P] where P=(Fo^2^+2Fc^2^)/3'
_refine_ls_weighting_scheme calc
_refine_ls_wR_factor_gt 0.1177
_refine_ls_wR_factor_ref 0.1437
_reflns_Friedel_coverage 0.000
_reflns_number_gt 2945
_reflns_number_total 5664
_reflns_threshold_expression 'I > 2\s(I)'
_cod_data_source_file jo7b01972_si_002.cif
_cod_data_source_block shelx_Dye_6
_cod_depositor_comments 'Adding full bibliography for 4032977--4032982.cif.'
_cod_original_cell_volume 1566.3(4)
_cod_database_code 4032982
_shelx_shelxl_version_number 2016/6
_shelx_space_group_comment
;
The symmetry employed for this shelxl refinement is uniquely defined
by the following loop, which should always be used as a source of
symmetry information in preference to the above space-group names.
They are only intended as comments.
;
_shelx_estimated_absorpt_t_min 0.926
_shelx_estimated_absorpt_t_max 0.981

loop_
_space_group_symop_operation_xyz
'x, y, z'
'-x, -y, -z'

loop_
_atom_site_label
_atom_site_type_symbol
_atom_site_fract_x
_atom_site_fract_y
_atom_site_fract_z
_atom_site_U_iso_or_equiv
_atom_site_adp_type
_atom_site_occupancy
_atom_site_site_symmetry_order
_atom_site_calc_flag
_atom_site_refinement_flags_posn
_atom_site_refinement_flags_adp
S1 S 0.82020(10) -0.23752(7) 0.10859(7) 0.0687(3) Uani 1 1 d . .
S2 S 0.43044(10) 0.46319(8) 0.19705(8) 0.0730(3) Uani 1 1 d . .
F1 F 0.8954(2) -0.35042(15) 0.09870(16) 0.0975(7) Uani 1 1 d . .
F2 F 0.9439(2) -0.17249(16) 0.02242(15) 0.0859(6) Uani 1 1 d . .
F3 F 0.9078(2) -0.24977(18) 0.19520(16) 0.1100(8) Uani 1 1 d . .
F4 F 0.7042(3) -0.31132(17) 0.1917(2) 0.1262(9) Uani 1 1 d . .
F5 F 0.7418(2) -0.23282(16) 0.01807(17) 0.0991(7) Uani 1 1 d . .
N1 N 0.1365(3) 1.1136(2) 0.35364(19) 0.0565(7) Uani 1 1 d . .
C1 C 0.7349(3) -0.1084(2) 0.1183(2) 0.0514(8) Uani 1 1 d . .
C2 C 0.5939(4) -0.0932(3) 0.1207(3) 0.0771(11) Uani 1 1 d . .
H2 H 0.540535 -0.151650 0.120186 0.092 Uiso 1 1 calc R U
C3 C 0.5297(4) 0.0089(3) 0.1238(3) 0.0807(11) Uani 1 1 d . .
H3 H 0.431548 0.019425 0.126109 0.097 Uiso 1 1 calc R U
C4 C 0.6048(3) 0.0947(3) 0.1235(2) 0.0563(8) Uani 1 1 d . .
C5 C 0.7461(4) 0.0772(3) 0.1225(3) 0.0683(10) Uani 1 1 d . .
H5 H 0.799504 0.135294 0.123616 0.082 Uiso 1 1 calc R U
C6 C 0.8113(3) -0.0242(3) 0.1199(3) 0.0644(9) Uani 1 1 d . .
H6 H 0.909182 -0.035452 0.119128 0.077 Uiso 1 1 calc R U
C7 C 0.5349(3) 0.2009(3) 0.1240(3) 0.0627(9) Uani 1 1 d . .
C8 C 0.4754(4) 0.2867(3) 0.1223(3) 0.0641(9) Uani 1 1 d . .
C9 C 0.4040(3) 0.3921(3) 0.1176(3) 0.0589(8) Uani 1 1 d . .
C10 C 0.3113(4) 0.4509(3) 0.0542(3) 0.0715(10) Uani 1 1 d . .
H10 H 0.282634 0.425011 0.004962 0.086 Uiso 1 1 calc R U
C11 C 0.2621(4) 0.5533(3) 0.0685(3) 0.0698(10) Uani 1 1 d . .
H11 H 0.197141 0.603921 0.030209 0.084 Uiso 1 1 calc R U
C12 C 0.3178(3) 0.5719(3) 0.1432(3) 0.0615(9) Uani 1 1 d . .
C13 C 0.2913(3) 0.6665(3) 0.1779(3) 0.0634(9) Uani 1 1 d . .
C14 C 0.2666(3) 0.7443(3) 0.2091(3) 0.0618(9) Uani 1 1 d . .
C15 C 0.2353(3) 0.8375(3) 0.2461(3) 0.0548(8) Uani 1 1 d . .
C16 C 0.1736(3) 0.9367(3) 0.1871(2) 0.0547(8) Uani 1 1 d . .
H16 H 0.152208 0.942367 0.121356 0.066 Uiso 1 1 calc R U
C17 C 0.1425(3) 1.0276(3) 0.2216(2) 0.0537(8) Uani 1 1 d . .
H17 H 0.101402 1.094891 0.178781 0.064 Uiso 1 1 calc R U
C18 C 0.1703(3) 1.0222(2) 0.3175(2) 0.0512(8) Uani 1 1 d . .
C19 C 0.2318(3) 0.9222(3) 0.3775(2) 0.0576(8) Uani 1 1 d . .
H19 H 0.251895 0.916124 0.443712 0.069 Uiso 1 1 calc R U
C20 C 0.2639(3) 0.8320(3) 0.3425(2) 0.0595(9) Uani 1 1 d . .
H20 H 0.306315 0.765004 0.384679 0.071 Uiso 1 1 calc R U
C21 C 0.2081(3) 1.1301(2) 0.4266(2) 0.0531(8) Uani 1 1 d . .
C22 C 0.1321(4) 1.1568(3) 0.5116(3) 0.0697(10) Uani 1 1 d . .
H22 H 0.032976 1.163845 0.520279 0.084 Uiso 1 1 calc R U
C23 C 0.2005(5) 1.1732(3) 0.5830(3) 0.0898(12) Uani 1 1 d . .
H23 H 0.148081 1.192069 0.640514 0.108 Uiso 1 1 calc R U
C24 C 0.3429(6) 1.1625(3) 0.5720(3) 0.0954(13) Uani 1 1 d . .
H24 H 0.389387 1.172236 0.622277 0.114 Uiso 1 1 calc R U
C25 C 0.4173(4) 1.1378(3) 0.4884(4) 0.0928(13) Uani 1 1 d . .
H25 H 0.516373 1.130892 0.480139 0.111 Uiso 1 1 calc R U
C26 C 0.3505(4) 1.1224(3) 0.4148(3) 0.0721(10) Uani 1 1 d . .
H26 H 0.404032 1.106585 0.356022 0.087 Uiso 1 1 calc R U
C27 C 0.0264(3) 1.1918(3) 0.3180(2) 0.0540(8) Uani 1 1 d . .
C28 C -0.1038(3) 1.1580(3) 0.3218(2) 0.0621(9) Uani 1 1 d . .
H28 H -0.122498 1.079632 0.348209 0.075 Uiso 1 1 calc R U
C29 C -0.2087(4) 1.2368(4) 0.2877(3) 0.0820(11) Uani 1 1 d . .
H29 H -0.298975 1.212765 0.290499 0.098 Uiso 1 1 calc R U
C30 C -0.1817(5) 1.3498(4) 0.2497(4) 0.1073(15) Uani 1 1 d . .
H30 H -0.252621 1.404185 0.224465 0.129 Uiso 1 1 calc R U
C31 C -0.0537(5) 1.3843(3) 0.2480(4) 0.1172(17) Uani 1 1 d . .
H31 H -0.036389 1.462866 0.223388 0.141 Uiso 1 1 calc R U
C32 C 0.0510(4) 1.3065(3) 0.2818(3) 0.0855(12) Uani 1 1 d . .
H32 H 0.140226 1.331353 0.280258 0.103 Uiso 1 1 calc R U

loop_
_atom_site_aniso_label
_atom_site_aniso_U_11
_atom_site_aniso_U_22
_atom_site_aniso_U_33
_atom_site_aniso_U_23
_atom_site_aniso_U_13
_atom_site_aniso_U_12
S1 0.0841(7) 0.0519(5) 0.0712(6) -0.0230(5) -0.0223(6) 0.0173(5)
S2 0.0755(6) 0.0726(7) 0.0882(7) -0.0482(6) -0.0259(5) 0.0186(5)
F1 0.1236(18) 0.0571(13) 0.1127(17) -0.0352(12) -0.0304(14) 0.0346(12)
F2 0.0842(14) 0.0760(14) 0.0915(15) -0.0373(12) 0.0069(12) 0.0127(11)
F3 0.144(2) 0.1091(17) 0.0938(16) -0.0475(14) -0.0711(15) 0.0649(15)
F4 0.132(2) 0.0519(13) 0.149(2) -0.0090(14) 0.0311(17) -0.0008(13)
F5 0.1301(19) 0.0762(14) 0.1290(18) -0.0647(13) -0.0705(15) 0.0291(13)
N1 0.0644(17) 0.0523(16) 0.0641(17) -0.0295(14) -0.0297(14) 0.0192(13)
C1 0.055(2) 0.0478(19) 0.054(2) -0.0209(16) -0.0109(16) 0.0009(16)
C2 0.063(2) 0.058(2) 0.116(3) -0.036(2) -0.016(2) -0.0067(19)
C3 0.048(2) 0.067(2) 0.135(4) -0.046(2) -0.015(2) 0.0010(19)
C4 0.058(2) 0.054(2) 0.059(2) -0.0256(17) -0.0052(17) 0.0023(17)
C5 0.064(2) 0.070(2) 0.092(3) -0.052(2) -0.021(2) 0.0048(19)
C6 0.0461(19) 0.080(3) 0.083(2) -0.043(2) -0.0250(18) 0.0108(18)
C7 0.065(2) 0.062(2) 0.070(2) -0.0335(19) -0.0147(18) 0.0078(19)
C8 0.069(2) 0.058(2) 0.067(2) -0.0288(18) -0.0043(18) 0.0001(19)
C9 0.061(2) 0.053(2) 0.067(2) -0.0300(17) -0.0052(18) 0.0011(17)
C10 0.084(3) 0.067(2) 0.082(3) -0.045(2) -0.025(2) 0.009(2)
C11 0.079(2) 0.056(2) 0.086(3) -0.034(2) -0.029(2) 0.0109(18)
C12 0.062(2) 0.051(2) 0.077(2) -0.0307(18) -0.0117(18) 0.0023(16)
C13 0.060(2) 0.060(2) 0.079(2) -0.037(2) -0.0126(18) 0.0052(17)
C14 0.062(2) 0.060(2) 0.072(2) -0.0333(19) -0.0130(18) 0.0055(17)
C15 0.0535(19) 0.052(2) 0.065(2) -0.0280(17) -0.0123(17) 0.0048(16)
C16 0.0526(19) 0.067(2) 0.056(2) -0.0317(18) -0.0175(16) 0.0054(17)
C17 0.058(2) 0.053(2) 0.054(2) -0.0227(16) -0.0178(16) 0.0123(16)
C18 0.0529(19) 0.0494(19) 0.054(2) -0.0216(16) -0.0161(16) 0.0113(15)
C19 0.064(2) 0.057(2) 0.056(2) -0.0247(17) -0.0213(17) 0.0135(17)
C20 0.068(2) 0.048(2) 0.064(2) -0.0214(17) -0.0206(18) 0.0170(16)
C21 0.064(2) 0.0437(18) 0.058(2) -0.0220(16) -0.0235(17) 0.0105(16)
C22 0.078(2) 0.069(2) 0.064(2) -0.029(2) -0.005(2) -0.0018(19)
C23 0.132(4) 0.087(3) 0.065(3) -0.043(2) -0.020(3) 0.004(3)
C24 0.129(4) 0.098(3) 0.081(3) -0.044(3) -0.048(3) 0.005(3)
C25 0.086(3) 0.103(3) 0.112(4) -0.053(3) -0.047(3) 0.009(2)
C26 0.067(2) 0.084(3) 0.079(3) -0.042(2) -0.024(2) 0.011(2)
C27 0.059(2) 0.048(2) 0.058(2) -0.0224(16) -0.0152(16) 0.0108(17)
C28 0.065(2) 0.062(2) 0.068(2) -0.0319(18) -0.0211(18) 0.0098(18)
C29 0.060(2) 0.107(3) 0.095(3) -0.053(3) -0.029(2) 0.023(2)
C30 0.100(4) 0.090(4) 0.135(4) -0.038(3) -0.055(3) 0.050(3)
C31 0.112(4) 0.059(3) 0.162(5) -0.007(3) -0.052(3) 0.020(3)
C32 0.077(3) 0.063(3) 0.106(3) -0.014(2) -0.027(2) 0.008(2)

loop_
_atom_type_symbol
_atom_type_description
_atom_type_scat_dispersion_real
_atom_type_scat_dispersion_imag
_atom_type_scat_source
C C 0.0033 0.0016 'International Tables Vol C Tables 4.2.6.8 and 6.1.1.4'
H H 0.0000 0.0000 'International Tables Vol C Tables 4.2.6.8 and 6.1.1.4'
F F 0.0171 0.0103 'International Tables Vol C Tables 4.2.6.8 and 6.1.1.4'
N N 0.0061 0.0033 'International Tables Vol C Tables 4.2.6.8 and 6.1.1.4'
S S 0.1246 0.1234 'International Tables Vol C Tables 4.2.6.8 and 6.1.1.4'

loop_
_geom_angle_atom_site_label_1
_geom_angle_atom_site_label_2
_geom_angle_atom_site_label_3
_geom_angle
F4 S1 F3 91.01(15)
F4 S1 F5 90.44(14)
F3 S1 F5 174.82(12)
F4 S1 F1 87.73(12)
F3 S1 F1 87.72(11)
F5 S1 F1 87.37(11)
F4 S1 F2 174.89(12)
F3 S1 F2 89.33(13)
F5 S1 F2 88.79(13)
F1 S1 F2 87.18(11)
F4 S1 C1 92.70(13)
F3 S1 C1 92.74(13)
F5 S1 C1 92.15(12)
F1 S1 C1 179.36(13)
F2 S1 C1 92.38(12)
C12 S2 C9 91.84(16)
C18 N1 C21 121.8(2)
C18 N1 C27 119.8(2)
C21 N1 C27 118.4(2)
C2 C1 C6 120.3(3)
C2 C1 S1 119.5(2)
C6 C1 S1 120.2(2)
C1 C2 C3 119.1(3)
C1 C2 H2 120.4
C3 C2 H2 120.4
C4 C3 C2 121.4(3)
C4 C3 H3 119.3
C2 C3 H3 119.3
C3 C4 C5 118.6(3)
C3 C4 C7 119.9(3)
C5 C4 C7 121.6(3)
C4 C5 C6 120.6(3)
C4 C5 H5 119.7
C6 C5 H5 119.7
C1 C6 C5 120.0(3)
C1 C6 H6 120.0
C5 C6 H6 120.0
C8 C7 C4 177.8(4)
C7 C8 C9 178.6(4)
C10 C9 C8 128.3(3)
C10 C9 S2 110.6(2)
C8 C9 S2 121.1(3)
C9 C10 C11 113.6(3)
C9 C10 H10 123.2
C11 C10 H10 123.2
C12 C11 C10 112.4(3)
C12 C11 H11 123.8
C10 C11 H11 123.8
C11 C12 C13 127.5(3)
C11 C12 S2 111.5(2)
C13 C12 S2 121.0(3)
C14 C13 C12 178.4(4)
C13 C14 C15 179.2(4)
C16 C15 C20 117.6(3)
C16 C15 C14 120.7(3)
C20 C15 C14 121.7(3)
C17 C16 C15 121.5(3)
C17 C16 H16 119.2
C15 C16 H16 119.2
C16 C17 C18 121.0(3)
C16 C17 H17 119.5
C18 C17 H17 119.5
C17 C18 C19 117.6(3)
C17 C18 N1 121.2(3)
C19 C18 N1 121.2(3)
C20 C19 C18 121.2(3)
C20 C19 H19 119.4
C18 C19 H19 119.4
C19 C20 C15 121.0(3)
C19 C20 H20 119.5
C15 C20 H20 119.5
C26 C21 C22 118.9(3)
C26 C21 N1 121.6(3)
C22 C21 N1 119.5(3)
C23 C22 C21 120.0(4)
C23 C22 H22 120.0
C21 C22 H22 120.0
C24 C23 C22 120.6(4)
C24 C23 H23 119.7
C22 C23 H23 119.7
C25 C24 C23 119.3(4)
C25 C24 H24 120.3
C23 C24 H24 120.3
C24 C25 C26 120.9(4)
C24 C25 H25 119.6
C26 C25 H25 119.6
C21 C26 C25 120.2(4)
C21 C26 H26 119.9
C25 C26 H26 119.9
C28 C27 C32 119.0(3)
C28 C27 N1 122.4(3)
C32 C27 N1 118.6(3)
C27 C28 C29 120.6(3)
C27 C28 H28 119.7
C29 C28 H28 119.7
C30 C29 C28 119.6(4)
C30 C29 H29 120.2
C28 C29 H29 120.2
C31 C30 C29 120.2(4)
C31 C30 H30 119.9
C29 C30 H30 119.9
C30 C31 C32 120.5(4)
C30 C31 H31 119.8
C32 C31 H31 119.8
C31 C32 C27 120.1(4)
C31 C32 H32 120.0
C27 C32 H32 120.0

loop_
_geom_bond_atom_site_label_1
_geom_bond_atom_site_label_2
_geom_bond_distance
S1 F4 1.555(2)
S1 F3 1.561(2)
S1 F5 1.573(2)
S1 F1 1.5764(18)
S1 F2 1.580(2)
S1 C1 1.794(3)
S2 C12 1.715(3)
S2 C9 1.717(3)
N1 C18 1.401(3)
N1 C21 1.418(3)
N1 C27 1.423(3)
C1 C2 1.365(4)
C1 C6 1.370(4)
C2 C3 1.388(4)
C2 H2 0.9500
C3 C4 1.369(4)
C3 H3 0.9500
C4 C5 1.372(4)
C4 C7 1.446(4)
C5 C6 1.382(4)
C5 H5 0.9500
C6 H6 0.9500
C7 C8 1.173(4)
C8 C9 1.426(4)
C9 C10 1.362(4)
C10 C11 1.403(4)
C10 H10 0.9500
C11 C12 1.357(4)
C11 H11 0.9500
C12 C13 1.424(4)
C13 C14 1.195(4)
C14 C15 1.429(4)
C15 C16 1.385(4)
C15 C20 1.392(4)
C16 C17 1.380(4)
C16 H16 0.9500
C17 C18 1.384(4)
C17 H17 0.9500
C18 C19 1.395(4)
C19 C20 1.377(4)
C19 H19 0.9500
C20 H20 0.9500
C21 C26 1.365(4)
C21 C22 1.392(4)
C22 C23 1.379(5)
C22 H22 0.9500
C23 C24 1.367(5)
C23 H23 0.9500
C24 C25 1.359(5)
C24 H24 0.9500
C25 C26 1.389(5)
C25 H25 0.9500
C26 H26 0.9500
C27 C28 1.367(4)
C27 C32 1.387(4)
C28 C29 1.384(4)
C28 H28 0.9500
C29 C30 1.370(5)
C29 H29 0.9500
C30 C31 1.358(5)
C30 H30 0.9500
C31 C32 1.374(5)
C31 H31 0.9500
C32 H32 0.9500

loop_
_geom_torsion_atom_site_label_1
_geom_torsion_atom_site_label_2
_geom_torsion_atom_site_label_3
_geom_torsion_atom_site_label_4
_geom_torsion
F4 S1 C1 C2 -44.2(3)
F3 S1 C1 C2 -135.3(3)
F5 S1 C1 C2 46.4(3)
F2 S1 C1 C2 135.2(3)
F4 S1 C1 C6 137.9(3)
F3 S1 C1 C6 46.8(3)
F5 S1 C1 C6 -131.5(3)
F2 S1 C1 C6 -42.7(3)
C6 C1 C2 C3 0.5(5)
S1 C1 C2 C3 -177.3(3)
C1 C2 C3 C4 0.6(6)
C2 C3 C4 C5 -1.5(6)
C2 C3 C4 C7 178.4(3)
C3 C4 C5 C6 1.2(5)
C7 C4 C5 C6 -178.7(3)
C2 C1 C6 C5 -0.8(5)
S1 C1 C6 C5 177.0(2)
C4 C5 C6 C1 0.0(5)
C12 S2 C9 C10 -0.6(3)
C12 S2 C9 C8 178.9(3)
C8 C9 C10 C11 -178.9(3)
S2 C9 C10 C11 0.5(4)
C9 C10 C11 C12 -0.1(5)
C10 C11 C12 C13 -179.9(3)
C10 C11 C12 S2 -0.3(4)
C9 S2 C12 C11 0.5(3)
C9 S2 C12 C13 -179.9(3)
C20 C15 C16 C17 0.6(4)
C14 C15 C16 C17 180.0(3)
C15 C16 C17 C18 -0.9(5)
C16 C17 C18 C19 0.6(5)
C16 C17 C18 N1 -178.8(3)
C21 N1 C18 C17 -155.0(3)
C27 N1 C18 C17 25.9(4)
C21 N1 C18 C19 25.7(4)
C27 N1 C18 C19 -153.5(3)
C17 C18 C19 C20 0.1(5)
N1 C18 C19 C20 179.5(3)
C18 C19 C20 C15 -0.4(5)
C16 C15 C20 C19 0.1(5)
C14 C15 C20 C19 -179.4(3)
C18 N1 C21 C26 46.6(4)
C27 N1 C21 C26 -134.3(3)
C18 N1 C21 C22 -134.6(3)
C27 N1 C21 C22 44.5(4)
C26 C21 C22 C23 -1.1(5)
N1 C21 C22 C23 -180.0(3)
C21 C22 C23 C24 -0.5(6)
C22 C23 C24 C25 1.4(6)
C23 C24 C25 C26 -0.5(7)
C22 C21 C26 C25 2.0(5)
N1 C21 C26 C25 -179.2(3)
C24 C25 C26 C21 -1.2(6)
C18 N1 C27 C28 51.4(4)
C21 N1 C27 C28 -127.8(3)
C18 N1 C27 C32 -131.2(3)
C21 N1 C27 C32 49.7(4)
C32 C27 C28 C29 1.6(5)
N1 C27 C28 C29 179.1(3)
C27 C28 C29 C30 -0.1(5)
C28 C29 C30 C31 -1.6(7)
C29 C30 C31 C32 1.7(7)
C30 C31 C32 C27 -0.1(7)
C28 C27 C32 C31 -1.6(6)
N1 C27 C32 C31 -179.1(3)
